data_1504648
loop_
_publ_author_name
'Gaddam, Vikram'
'Nagarajan, Rajagopal'

_publ_section_title
;
 An Efficient, one-pot synthesis of isomeric ellipticine derivatives
 through intramolecular imino-Diels-Alder reaction
;
_journal_coden_ASTM ORLEF7
_journal_issue 10
_journal_name_full 'Organic Letters'
_journal_page_first 1975
_journal_page_last 1978
_journal_paper_doi 10.1021/ol800497u
_journal_volume 10
_journal_year 2008
_chemical_formula_moiety 'C29 H29 N3'
_chemical_formula_sum 'C29 H29 N3'
_chemical_formula_weight 419.55
_chemical_name_systematic
; 
 cis-5-ethyl-9,16,16-trimethyl-5,8,8a,15,15a,16-hexahydrobenzo
 [5',6']pyrrolizino [2',1':5,6]pyrido[2,3-c]carbazole 
;
_space_group_IT_number 15
_symmetry_cell_setting monoclinic
_symmetry_space_group_name_Hall '-C 2yc'
_symmetry_space_group_name_H-M 'C 1 2/c 1'
_atom_sites_solution_hydrogens geom
_atom_sites_solution_primary direct
_atom_sites_solution_secondary difmap
_audit_creation_method SHELXL-97
_cell_angle_alpha 90.00
_cell_angle_beta 104.905(4)
_cell_angle_gamma 90.00
_cell_formula_units_Z 8
_cell_length_a 25.180(7)
_cell_length_b 6.0388(17)
_cell_length_c 30.338(9)
_cell_measurement_reflns_used 1537
_cell_measurement_temperature 298(2)
_cell_measurement_theta_max 25.90
_cell_measurement_theta_min 2.44
_cell_volume 4458(2)
_computing_cell_refinement 'Bruker SMART'
_computing_data_collection 'Bruker SMART'
_computing_data_reduction 'Bruker SAINT'
_computing_molecular_graphics 'Bruker SHELXTL'
_computing_publication_material 'Bruker SHELXTL'
_computing_structure_refinement 'SHELXL-97 (Sheldrick, 1997)'
_computing_structure_solution 'SHELXS-97 (Sheldrick, 1990)'
_diffrn_ambient_temperature 298(2)
_diffrn_measured_fraction_theta_full 0.999
_diffrn_measured_fraction_theta_max 0.999
_diffrn_measurement_device_type 'CCD area detector'
_diffrn_measurement_method 'phi and omega scans'
_diffrn_radiation_monochromator graphite
_diffrn_radiation_source 'fine-focus sealed tube'
_diffrn_radiation_type MoK\a
_diffrn_radiation_wavelength 0.71073
_diffrn_reflns_av_R_equivalents 0.2282
_diffrn_reflns_av_sigmaI/netI 0.2886
_diffrn_reflns_limit_h_max 28
_diffrn_reflns_limit_h_min -29
_diffrn_reflns_limit_k_max 7
_diffrn_reflns_limit_k_min -7
_diffrn_reflns_limit_l_max 36
_diffrn_reflns_limit_l_min -31
_diffrn_reflns_number 12794
_diffrn_reflns_theta_full 25.00
_diffrn_reflns_theta_max 25.00
_diffrn_reflns_theta_min 1.67
_exptl_absorpt_coefficient_mu 0.074
_exptl_absorpt_correction_T_max 0.9956
_exptl_absorpt_correction_T_min 0.9571
_exptl_absorpt_correction_type multi-scan
_exptl_absorpt_process_details sadabs
_exptl_crystal_colour yellow
_exptl_crystal_density_diffrn 1.250
_exptl_crystal_density_method 'not measured'
_exptl_crystal_description plate
_exptl_crystal_F_000 1792
_exptl_crystal_size_max 0.60
_exptl_crystal_size_mid 0.22
_exptl_crystal_size_min 0.06
_refine_diff_density_max 0.268
_refine_diff_density_min -0.244
_refine_diff_density_rms 0.052
_refine_ls_extinction_method none
_refine_ls_goodness_of_fit_ref 0.863
_refine_ls_hydrogen_treatment mixed
_refine_ls_matrix_type full
_refine_ls_number_parameters 297
_refine_ls_number_reflns 3926
_refine_ls_number_restraints 0
_refine_ls_restrained_S_all 0.863
_refine_ls_R_factor_all 0.2742
_refine_ls_R_factor_gt 0.0969
_refine_ls_shift/su_max 0.000
_refine_ls_shift/su_mean 0.000
_refine_ls_structure_factor_coef Fsqd
_refine_ls_weighting_details 'calc w=1/[\s^2^(Fo^2^)+(0.0823P)^2^+0.0000P] where P=(Fo^2^+2Fc^2^)/3'
_refine_ls_weighting_scheme calc
_refine_ls_wR_factor_gt 0.1795
_refine_ls_wR_factor_ref 0.2275
_reflns_number_gt 1303
_reflns_number_total 3926
_reflns_threshold_expression >2sigma(I)
_cod_data_source_file ol800497u-file005.cif
_cod_data_source_block rn52_
_cod_depositor_comments
;
The following automatic conversions were performed:

'_symmetry_cell_setting' value 'Monoclinic' changed to 'monoclinic'
according to /home/saulius/struct/CIF-dictionaries/cif_core.dic
dictionary named 'cif_core.dic' version 2.4.1 from 2010-06-29.

Automatic conversion script
Id: cif_fix_values 1715 2011-07-08 13:25:40Z adriana 

 Updated bibliographic information.

 Antanas Vaitkus,
 2019-09-22
;
_cod_original_sg_symbol_H-M C2/c
_cod_database_code 1504648

loop_
_symmetry_equiv_pos_as_xyz
'x, y, z'
'-x, y, -z+1/2'
'x+1/2, y+1/2, z'
'-x+1/2, y+1/2, -z+1/2'
'-x, -y, -z'
'x, -y, z-1/2'
'-x+1/2, -y+1/2, -z'
'x+1/2, -y+1/2, z-1/2'

loop_
_atom_site_label
_atom_site_type_symbol
_atom_site_fract_x
_atom_site_fract_y
_atom_site_fract_z
_atom_site_U_iso_or_equiv
_atom_site_adp_type
_atom_site_occupancy
_atom_site_symmetry_multiplicity
_atom_site_calc_flag
_atom_site_refinement_flags
N1 N 0.2136(3) -0.1746(10) 0.1724(2) 0.086(2) Uani 1 1 d .
N2 N 0.1812(2) 0.3885(9) 0.02537(18) 0.0488(16) Uani 1 1 d .
H2A H 0.211(2) 0.407(9) 0.020(2) 0.06(2) Uiso 1 1 d .
N3 N 0.08621(18) 0.4461(7) -0.05520(16) 0.0423(13) Uani 1 1 d .
C1 C 0.0732(2) 0.4801(9) -0.1012(2) 0.0456(16) Uani 1 1 d .
C2 C 0.0384(2) 0.3716(10) -0.1375(2) 0.0576(19) Uani 1 1 d .
H2 H 0.0191 0.2461 -0.1328 0.069 Uiso 1 1 calc R
C3 C 0.0333(3) 0.4543(13) -0.1804(2) 0.072(2) Uani 1 1 d .
H3 H 0.0099 0.3850 -0.2054 0.087 Uiso 1 1 calc R
C4 C 0.0626(3) 0.6404(12) -0.1871(2) 0.073(2) Uani 1 1 d .
H4 H 0.0591 0.6908 -0.2166 0.088 Uiso 1 1 calc R
C5 C 0.0965(3) 0.7525(11) -0.1515(2) 0.0605(19) Uani 1 1 d .
H5 H 0.1147 0.8798 -0.1568 0.073 Uiso 1 1 calc R
C6 C 0.1034(2) 0.6731(9) -0.1074(2) 0.0455(16) Uani 1 1 d .
C7 C 0.1356(2) 0.7450(9) -0.0640(2) 0.0440(16) Uani 1 1 d .
C8 C 0.1743(2) 0.9369(9) -0.0551(2) 0.0636(19) Uani 1 1 d .
H8A H 0.1835 0.9728 -0.0232 0.095 Uiso 1 1 calc R
H8B H 0.1572 1.0624 -0.0725 0.095 Uiso 1 1 calc R
H8C H 0.2072 0.8987 -0.0639 0.095 Uiso 1 1 calc R
C9 C 0.1234(2) 0.6041(10) -0.0333(2) 0.0432(16) Uani 1 1 d .
C10 C 0.1378(2) 0.5528(9) 0.0162(2) 0.0444(16) Uani 1 1 d .
H10 H 0.1466 0.6844 0.0356 0.053 Uiso 1 1 calc R
C11 C 0.0861(2) 0.4315(8) 0.02091(18) 0.0372(15) Uani 1 1 d .
H11 H 0.0579 0.5460 0.0182 0.045 Uiso 1 1 calc R
C16 C 0.1461(2) 0.2050(9) 0.08412(18) 0.0377(15) Uani 1 1 d .
C13 C 0.0908(2) 0.3188(8) 0.06755(18) 0.0350(14) Uani 1 1 d .
C12 C 0.0692(2) 0.2964(9) -0.02366(18) 0.0486(17) Uani 1 1 d .
H12A H 0.0887 0.1564 -0.0210 0.058 Uiso 1 1 calc R
H12B H 0.0300 0.2692 -0.0327 0.058 Uiso 1 1 calc R
C14 C 0.0433(2) 0.1480(9) 0.05995(19) 0.0545(18) Uani 1 1 d .
H14A H 0.0483 0.0378 0.0386 0.082 Uiso 1 1 calc R
H14B H 0.0089 0.2222 0.0482 0.082 Uiso 1 1 calc R
H14C H 0.0435 0.0784 0.0884 0.082 Uiso 1 1 calc R
C15 C 0.0852(2) 0.5025(9) 0.1005(2) 0.0557(18) Uani 1 1 d .
H15A H 0.0939 0.4451 0.1311 0.084 Uiso 1 1 calc R
H15B H 0.0481 0.5571 0.0926 0.084 Uiso 1 1 calc R
H15C H 0.1099 0.6210 0.0987 0.084 Uiso 1 1 calc R
C17 C 0.1870(2) 0.2378(10) 0.0624(2) 0.0445(16) Uani 1 1 d .
C18 C 0.2367(2) 0.1247(10) 0.0746(2) 0.0567(18) Uani 1 1 d .
H18 H 0.2628 0.1506 0.0583 0.068 Uiso 1 1 calc R
C19 C 0.2482(3) -0.0211(11) 0.1093(3) 0.074(2) Uani 1 1 d .
H19 H 0.2810 -0.1002 0.1164 0.089 Uiso 1 1 calc R
C20 C 0.2097(3) -0.0492(11) 0.1339(3) 0.066(2) Uani 1 1 d .
C21 C 0.2675(4) -0.2975(12) 0.1981(3) 0.121(4) Uani 1 1 d .
H21A H 0.3003 -0.2252 0.1940 0.145 Uiso 1 1 calc R
H21B H 0.2701 -0.3150 0.2304 0.145 Uiso 1 1 calc R
C22 C 0.2567(4) -0.5004(18) 0.1741(3) 0.153(4) Uani 1 1 d .
H22A H 0.2256 -0.5711 0.1809 0.229 Uiso 1 1 calc R
H22B H 0.2883 -0.5952 0.1832 0.229 Uiso 1 1 calc R
H22C H 0.2491 -0.4726 0.1419 0.229 Uiso 1 1 calc R
C23 C 0.1676(3) -0.1468(11) 0.1876(2) 0.064(2) Uani 1 1 d .
C24 C 0.1549(3) -0.2426(13) 0.2248(3) 0.084(2) Uani 1 1 d .
H24 H 0.1788 -0.3437 0.2428 0.101 Uiso 1 1 calc R
C25 C 0.1071(4) -0.1873(14) 0.2348(2) 0.084(3) Uani 1 1 d .
H25 H 0.0973 -0.2551 0.2591 0.101 Uiso 1 1 calc R
C26 C 0.0727(3) -0.0297(12) 0.2088(2) 0.069(2) Uani 1 1 d .
H26 H 0.0411 0.0136 0.2169 0.083 Uiso 1 1 calc R
C27 C 0.0847(2) 0.0625(10) 0.1713(2) 0.0517(17) Uani 1 1 d .
H27 H 0.0608 0.1668 0.1543 0.062 Uiso 1 1 calc R
C28 C 0.1315(3) 0.0041(9) 0.1583(2) 0.0443(16) Uani 1 1 d .
C29 C 0.1586(2) 0.0651(10) 0.1230(2) 0.0494(17) Uani 1 1 d .

loop_
_atom_site_aniso_label
_atom_site_aniso_U_11
_atom_site_aniso_U_22
_atom_site_aniso_U_33
_atom_site_aniso_U_23
_atom_site_aniso_U_13
_atom_site_aniso_U_12
N1 0.091(5) 0.103(5) 0.072(5) 0.046(4) 0.037(4) 0.041(4)
N2 0.035(4) 0.071(4) 0.045(4) 0.005(3) 0.018(3) -0.009(3)
N3 0.041(3) 0.058(3) 0.028(3) 0.004(3) 0.009(3) -0.015(3)
C1 0.037(4) 0.056(4) 0.048(4) 0.001(4) 0.020(3) -0.006(3)
C2 0.050(4) 0.076(5) 0.042(4) -0.019(4) 0.004(4) -0.012(3)
C3 0.061(5) 0.122(6) 0.033(5) -0.003(4) 0.010(4) -0.016(5)
C4 0.082(6) 0.095(6) 0.051(5) 0.010(5) 0.032(5) -0.003(4)
C5 0.059(5) 0.075(5) 0.052(5) 0.008(4) 0.023(4) -0.008(4)
C6 0.038(4) 0.062(4) 0.039(4) 0.009(4) 0.015(3) 0.002(3)
C7 0.039(4) 0.048(4) 0.050(4) -0.002(4) 0.020(3) -0.007(3)
C8 0.072(5) 0.066(4) 0.060(5) -0.010(4) 0.030(4) -0.020(4)
C9 0.039(4) 0.053(4) 0.037(4) -0.005(3) 0.008(3) -0.014(3)
C10 0.035(4) 0.049(4) 0.050(4) -0.010(3) 0.013(3) -0.010(3)
C11 0.033(3) 0.044(3) 0.038(4) -0.002(3) 0.015(3) -0.004(3)
C16 0.041(4) 0.051(4) 0.021(3) -0.008(3) 0.006(3) -0.005(3)
C13 0.026(3) 0.047(3) 0.033(4) -0.007(3) 0.010(3) -0.004(3)
C12 0.045(4) 0.066(4) 0.037(4) -0.001(4) 0.014(3) -0.014(3)
C14 0.036(4) 0.078(4) 0.049(4) 0.004(4) 0.009(3) -0.014(3)
C15 0.060(4) 0.058(4) 0.056(4) -0.007(3) 0.028(4) 0.011(3)
C17 0.032(4) 0.065(4) 0.033(4) 0.001(3) 0.000(3) -0.001(3)
C18 0.041(4) 0.083(5) 0.052(5) 0.001(4) 0.022(4) 0.009(4)
C19 0.067(5) 0.094(6) 0.068(6) 0.018(5) 0.027(5) 0.029(4)
C20 0.064(5) 0.081(5) 0.057(5) 0.016(4) 0.019(4) 0.016(4)
C21 0.210(11) 0.059(5) 0.128(9) 0.029(6) 0.106(8) 0.046(7)
C22 0.106(7) 0.215(11) 0.106(8) 0.053(8) -0.031(6) 0.009(8)
C23 0.061(5) 0.087(5) 0.048(5) 0.011(4) 0.024(4) 0.004(4)
C24 0.086(6) 0.119(6) 0.052(5) 0.023(5) 0.025(5) -0.009(5)
C25 0.089(7) 0.123(7) 0.048(5) 0.010(5) 0.033(5) -0.033(6)
C26 0.072(5) 0.094(6) 0.049(5) -0.010(4) 0.032(5) -0.024(4)
C27 0.050(4) 0.067(4) 0.044(4) -0.004(4) 0.023(4) -0.013(3)
C28 0.044(4) 0.059(4) 0.031(4) -0.003(3) 0.012(4) -0.004(3)
C29 0.037(4) 0.064(4) 0.046(4) -0.005(4) 0.009(4) -0.002(3)

loop_
_atom_type_symbol
_atom_type_description
_atom_type_scat_dispersion_real
_atom_type_scat_dispersion_imag
_atom_type_scat_source
C C 0.0033 0.0000 'International Tables Vol C Tables 4.2.6.8 and 6.1.1.4'
H H 0.0000 0.0000 'International Tables Vol C Tables 4.2.6.8 and 6.1.1.4'
N N 0.0061 0.0000 'International Tables Vol C Tables 4.2.6.8 and 6.1.1.4'

loop_
_geom_angle_atom_site_label_1
_geom_angle_atom_site_label_2
_geom_angle_atom_site_label_3
_geom_angle
C23 N1 C20 109.7(6)
C23 N1 C21 126.4(6)
C20 N1 C21 123.2(7)
C17 N2 C10 120.6(6)
C17 N2 H2A 109(4)
C10 N2 H2A 124(4)
C1 N3 C9 110.1(5)
C1 N3 C12 136.9(5)
C9 N3 C12 112.9(5)
N3 C1 C2 132.8(6)
N3 C1 C6 105.1(5)
C2 C1 C6 122.1(6)
C3 C2 C1 118.1(6)
C3 C2 H2 121.0
C1 C2 H2 121.0
C2 C3 C4 120.6(7)
C2 C3 H3 119.7
C4 C3 H3 119.7
C5 C4 C3 122.3(7)
C5 C4 H4 118.9
C3 C4 H4 118.9
C4 C5 C6 119.0(6)
C4 C5 H5 120.5
C6 C5 H5 120.5
C5 C6 C7 133.2(6)
C5 C6 C1 117.9(6)
C7 C6 C1 108.8(6)
C9 C7 C6 105.5(5)
C9 C7 C8 128.1(6)
C6 C7 C8 126.4(6)
C7 C8 H8A 109.5
C7 C8 H8B 109.5
H8A C8 H8B 109.5
C7 C8 H8C 109.5
H8A C8 H8C 109.5
H8B C8 H8C 109.5
C7 C9 N3 110.4(5)
C7 C9 C10 141.9(5)
N3 C9 C10 107.6(5)
N2 C10 C9 108.4(5)
N2 C10 C11 105.8(5)
C9 C10 C11 101.6(4)
N2 C10 H10 113.4
C9 C10 H10 113.4
C11 C10 H10 113.4
C10 C11 C12 102.6(5)
C10 C11 C13 115.4(4)
C12 C11 C13 120.6(4)
C10 C11 H11 105.7
C12 C11 H11 105.7
C13 C11 H11 105.7
C17 C16 C29 116.9(5)
C17 C16 C13 120.9(5)
C29 C16 C13 122.2(6)
C16 C13 C15 110.1(4)
C16 C13 C11 110.5(5)
C15 C13 C11 106.4(4)
C16 C13 C14 110.8(4)
C15 C13 C14 112.6(5)
C11 C13 C14 106.4(4)
N3 C12 C11 100.8(4)
N3 C12 H12A 111.6
C11 C12 H12A 111.6
N3 C12 H12B 111.6
C11 C12 H12B 111.6
H12A C12 H12B 109.4
C13 C14 H14A 109.5
C13 C14 H14B 109.5
H14A C14 H14B 109.5
C13 C14 H14C 109.5
H14A C14 H14C 109.5
H14B C14 H14C 109.5
C13 C15 H15A 109.5
C13 C15 H15B 109.5
H15A C15 H15B 109.5
C13 C15 H15C 109.5
H15A C15 H15C 109.5
H15B C15 H15C 109.5
C16 C17 C18 122.5(6)
C16 C17 N2 122.3(6)
C18 C17 N2 115.2(6)
C19 C18 C17 121.8(7)
C19 C18 H18 119.1
C17 C18 H18 119.1
C18 C19 C20 117.7(7)
C18 C19 H19 121.1
C20 C19 H19 121.1
N1 C20 C19 128.4(7)
N1 C20 C29 109.2(7)
C19 C20 C29 122.3(7)
C22 C21 N1 97.4(8)
C22 C21 H21A 112.3
N1 C21 H21A 112.3
C22 C21 H21B 112.3
N1 C21 H21B 112.3
H21A C21 H21B 109.9
C21 C22 H22A 109.5
C21 C22 H22B 109.5
H22A C22 H22B 109.5
C21 C22 H22C 109.5
H22A C22 H22C 109.5
H22B C22 H22C 109.5
N1 C23 C24 128.4(7)
N1 C23 C28 109.2(6)
C24 C23 C28 122.4(7)
C25 C24 C23 119.0(7)
C25 C24 H24 120.5
C23 C24 H24 120.5
C24 C25 C26 120.1(7)
C24 C25 H25 120.0
C26 C25 H25 120.0
C27 C26 C25 120.9(7)
C27 C26 H26 119.6
C25 C26 H26 119.6
C26 C27 C28 121.4(7)
C26 C27 H27 119.3
C28 C27 H27 119.3
C27 C28 C23 115.9(6)
C27 C28 C29 137.8(6)
C23 C28 C29 106.1(6)
C16 C29 C20 118.4(6)
C16 C29 C28 135.7(6)
C20 C29 C28 105.8(6)

loop_
_geom_bond_atom_site_label_1
_geom_bond_atom_site_label_2
_geom_bond_distance
N1 C23 1.364(8)
N1 C20 1.374(8)
N1 C21 1.567(9)
N2 C17 1.423(7)
N2 C10 1.449(7)
N2 H2A 0.82(6)
N3 C1 1.364(7)
N3 C9 1.381(6)
N3 C12 1.458(6)
C1 C2 1.382(7)
C1 C6 1.431(7)
C2 C3 1.371(8)
C2 H2 0.9300
C3 C4 1.387(8)
C3 H3 0.9300
C4 C5 1.370(8)
C4 H4 0.9300
C5 C6 1.391(8)
C5 H5 0.9300
C6 C7 1.424(7)
C7 C9 1.355(7)
C7 C8 1.494(7)
C8 H8A 0.9600
C8 H8B 0.9600
C8 H8C 0.9600
C9 C10 1.483(7)
C10 C11 1.533(7)
C10 H10 0.9800
C11 C12 1.542(7)
C11 C13 1.547(7)
C11 H11 0.9800
C16 C17 1.373(7)
C16 C29 1.420(7)
C16 C13 1.518(7)
C13 C15 1.525(7)
C13 C14 1.550(6)
C12 H12A 0.9700
C12 H12B 0.9700
C14 H14A 0.9600
C14 H14B 0.9600
C14 H14C 0.9600
C15 H15A 0.9600
C15 H15B 0.9600
C15 H15C 0.9600
C17 C18 1.391(7)
C18 C19 1.346(8)
C18 H18 0.9300
C19 C20 1.380(8)
C19 H19 0.9300
C20 C29 1.421(8)
C21 C22 1.416(10)
C21 H21A 0.9700
C21 H21B 0.9700
C22 H22A 0.9600
C22 H22B 0.9600
C22 H22C 0.9600
C23 C24 1.376(9)
C23 C28 1.425(7)
C24 C25 1.357(9)
C24 H24 0.9300
C25 C26 1.388(9)
C25 H25 0.9300
C26 C27 1.366(8)
C26 H26 0.9300
C27 C28 1.384(8)
C27 H27 0.9300
C28 C29 1.456(8)
